data_7109709
loop_
_publ_author_name
'Huaqiao Tan'
'Shangchao Du'
'Yanfeng Bi'
'Wuping Liao'

_publ_section_title
;
 Two 2D metal-calixarene aggregates incorporating pre-designed
 coordination nanocages
;
_journal_name_full Chem.Commun.
_journal_page_first 8211
_journal_paper_doi 10.1039/c3cc42259c
_journal_volume 49
_journal_year 2013
_chemical_formula_moiety 'C64 H60 Cl3 Co5 N4 O12 S4'
_chemical_formula_sum 'C64 H60 Cl3 Co5 N4 O12 S4'
_chemical_formula_weight 1606.40
_chemical_name_common (Co4(C40H44S4O4)Cl)CoCl2(C6H4NO2)2
_chemical_name_systematic
;
?
;
_space_group_IT_number 87
_symmetry_cell_setting tetragonal
_symmetry_space_group_name_Hall '-I 4'
_symmetry_space_group_name_H-M 'I 4/m'
_atom_sites_solution_hydrogens geom
_atom_sites_solution_primary direct
_atom_sites_solution_secondary difmap
_audit_creation_method SHELXL-97
_cell_angle_alpha 90.00
_cell_angle_beta 90.00
_cell_angle_gamma 90.00
_cell_formula_units_Z 4
_cell_length_a 15.6006(3)
_cell_length_b 15.6006(3)
_cell_length_c 38.9682(19)
_cell_measurement_reflns_used 4334
_cell_measurement_temperature 150(2)
_cell_measurement_theta_max 25.16
_cell_measurement_theta_min 1.06
_cell_volume 9484.0(5)
_computing_cell_refinement 'Bruker SAINT'
_computing_data_collection 'Bruker SMART'
_computing_data_reduction 'Bruker SAINT'
_computing_molecular_graphics 'Bruker SHELXTL'
_computing_publication_material 'Bruker SHELXTL'
_computing_structure_refinement 'SHELXL-97 (Sheldrick, 2008)'
_computing_structure_solution 'SHELXS-97 (Sheldrick, 2008)'
_diffrn_ambient_temperature 150(2)
_diffrn_measured_fraction_theta_full 0.999
_diffrn_measured_fraction_theta_max 0.999
_diffrn_measurement_device_type 'Bruker APEX-II CCD'
_diffrn_measurement_method '\f and \w scan'
_diffrn_radiation_monochromator graphite
_diffrn_radiation_source 'fine-focus sealed tube'
_diffrn_radiation_type MoK\a
_diffrn_radiation_wavelength 0.71073
_diffrn_reflns_av_R_equivalents 0.0820
_diffrn_reflns_av_sigmaI/netI 0.0433
_diffrn_reflns_limit_h_max 18
_diffrn_reflns_limit_h_min -18
_diffrn_reflns_limit_k_max 18
_diffrn_reflns_limit_k_min -18
_diffrn_reflns_limit_l_max 46
_diffrn_reflns_limit_l_min -46
_diffrn_reflns_number 46394
_diffrn_reflns_theta_full 25.16
_diffrn_reflns_theta_max 25.16
_diffrn_reflns_theta_min 1.05
_diffrn_standards_decay_% 0
_diffrn_standards_interval_time 0
_diffrn_standards_number 0
_exptl_absorpt_coefficient_mu 1.074
_exptl_absorpt_correction_T_max 0.870
_exptl_absorpt_correction_T_min 0.772
_exptl_absorpt_correction_type multi-scan
_exptl_absorpt_process_details 'SADABS, Sheldrick, 1996'
_exptl_crystal_colour red
_exptl_crystal_density_diffrn 1.125
_exptl_crystal_density_method 'not measured'
_exptl_crystal_description block
_exptl_crystal_F_000 3272
_exptl_crystal_size_max 0.25
_exptl_crystal_size_mid 0.25
_exptl_crystal_size_min 0.13
_refine_diff_density_max 0.691
_refine_diff_density_min -0.814
_refine_diff_density_rms 0.088
_refine_ls_extinction_coef 0.00017(4)
_refine_ls_extinction_expression Fc^*^=kFc[1+0.001xFc^2^\l^3^/sin(2\q)]^-1/4^
_refine_ls_extinction_method none
_refine_ls_goodness_of_fit_ref 1.031
_refine_ls_hydrogen_treatment constr
_refine_ls_matrix_type full
_refine_ls_number_parameters 247
_refine_ls_number_reflns 4334
_refine_ls_number_restraints 8
_refine_ls_restrained_S_all 1.032
_refine_ls_R_factor_all 0.0704
_refine_ls_R_factor_gt 0.0509
_refine_ls_shift/su_max 0.000
_refine_ls_shift/su_mean 0.000
_refine_ls_structure_factor_coef Fsqd
_refine_ls_weighting_details 'calc w=1/[\s^2^(Fo^2^)+(0.0688P)^2^+35.4586P] where P=(Fo^2^+2Fc^2^)/3'
_refine_ls_weighting_scheme calc
_refine_ls_wR_factor_gt 0.1300
_refine_ls_wR_factor_ref 0.1403
_reflns_number_gt 3438
_reflns_number_total 4334
_reflns_threshold_expression >2sigma(I)
_cod_data_source_file c3cc42259c.txt
_cod_data_source_block thq09_0m
_cod_original_sg_symbol_H-M I4/m
_cod_database_code 7109709

loop_
_symmetry_equiv_pos_as_xyz
'x, y, z'
'-x, -y, z'
'-y, x, z'
'y, -x, z'
'x+1/2, y+1/2, z+1/2'
'-x+1/2, -y+1/2, z+1/2'
'-y+1/2, x+1/2, z+1/2'
'y+1/2, -x+1/2, z+1/2'
'-x, -y, -z'
'x, y, -z'
'y, -x, -z'
'-y, x, -z'
'-x+1/2, -y+1/2, -z+1/2'
'x+1/2, y+1/2, -z+1/2'
'y+1/2, -x+1/2, -z+1/2'
'-y+1/2, x+1/2, -z+1/2'

loop_
_atom_site_label
_atom_site_type_symbol
_atom_site_fract_x
_atom_site_fract_y
_atom_site_fract_z
_atom_site_U_iso_or_equiv
_atom_site_adp_type
_atom_site_occupancy
_atom_site_symmetry_multiplicity
_atom_site_calc_flag
_atom_site_refinement_flags
_atom_site_disorder_assembly
_atom_site_disorder_group
Co1 Co 0.39612(3) 0.39612(3) 0.165060(13) 0.01832(18) Uani 1 1 d . . .
Co2 Co 0.0000 0.5000 0.0000 0.0249(3) Uani 1 4 d S . .
Cl1 Cl 0.5000 0.5000 0.13154(5) 0.0204(4) Uani 1 4 d S . .
Cl2 Cl 0.00007(14) 0.34362(17) 0.0000 0.0664(6) Uani 1 2 d S . .
S4 S 0.32423(6) 0.32429(6) 0.21608(3) 0.0210(2) Uani 1 1 d . . .
O1 O 0.49979(15) 0.36950(16) 0.19295(6) 0.0180(6) Uani 1 1 d . . .
O2 O 0.29819(18) 0.42796(18) 0.13316(7) 0.0276(7) Uani 1 1 d . . .
O3 O 0.42782(18) 0.29829(18) 0.13319(7) 0.0278(7) Uani 1 1 d . . .
C1 C 0.4998(2) 0.3225(2) 0.22086(9) 0.0185(8) Uani 1 1 d . . .
C2 C 0.4231(2) 0.2962(2) 0.23677(10) 0.0218(9) Uani 1 1 d . . .
C3 C 0.4234(3) 0.2487(3) 0.26641(12) 0.0361(11) Uani 1 1 d . . .
H3A H 0.3704 0.2316 0.2763 0.043 Uiso 1 1 calc R . .
C4 C 0.2245(3) 0.4996(3) 0.28254(13) 0.0426(13) Uani 1 1 d . A .
C5 C 0.2488(3) 0.4232(3) 0.26647(12) 0.0354(11) Uani 1 1 d . . .
H5A H 0.2323 0.3700 0.2763 0.043 Uiso 1 1 calc R . .
C6 C 0.2961(2) 0.4234(2) 0.23674(11) 0.0220(9) Uani 1 1 d . . .
C7 C 0.1762(4) 0.5002(3) 0.31662(15) 0.0674(18) Uani 1 1 d DU . .
C8 C 0.1410(11) 0.5881(7) 0.3274(4) 0.083(2) Uani 0.502(8) 1 d PD A 1
H8A H 0.1015 0.6093 0.3098 0.124 Uiso 0.502(8) 1 calc PR A 1
H8B H 0.1886 0.6286 0.3301 0.124 Uiso 0.502(8) 1 calc PR A 1
H8C H 0.1104 0.5826 0.3493 0.124 Uiso 0.502(8) 1 calc PR A 1
C9 C 0.1023(9) 0.4340(9) 0.3136(4) 0.083(2) Uani 0.502(8) 1 d PD A 1
H9A H 0.0618 0.4527 0.2960 0.124 Uiso 0.502(8) 1 calc PR A 1
H9B H 0.0726 0.4295 0.3357 0.124 Uiso 0.502(8) 1 calc PR A 1
H9C H 0.1260 0.3780 0.3074 0.124 Uiso 0.502(8) 1 calc PR A 1
C10 C 0.2388(8) 0.4661(10) 0.3452(3) 0.083(2) Uani 0.502(8) 1 d PDU A 1
H10A H 0.2386 0.4033 0.3451 0.124 Uiso 0.502(8) 1 calc PR A 1
H10B H 0.2199 0.4869 0.3677 0.124 Uiso 0.502(8) 1 calc PR A 1
H10C H 0.2970 0.4869 0.3405 0.124 Uiso 0.502(8) 1 calc PR A 1
C8' C 0.1016(9) 0.5657(9) 0.3133(4) 0.083(2) Uani 0.498(8) 1 d PD A 2
H8'A H 0.0793 0.5648 0.2898 0.124 Uiso 0.498(8) 1 calc PR A 2
H8'B H 0.1227 0.6233 0.3188 0.124 Uiso 0.498(8) 1 calc PR A 2
H8'C H 0.0557 0.5503 0.3294 0.124 Uiso 0.498(8) 1 calc PR A 2
C9' C 0.1422(11) 0.4116(7) 0.3275(4) 0.083(2) Uani 0.498(8) 1 d PD A 2
H9'A H 0.0908 0.3977 0.3141 0.124 Uiso 0.498(8) 1 calc PR A 2
H9'B H 0.1277 0.4125 0.3519 0.124 Uiso 0.498(8) 1 calc PR A 2
H9'C H 0.1863 0.3681 0.3233 0.124 Uiso 0.498(8) 1 calc PR A 2
C10' C 0.2387(8) 0.5348(10) 0.3450(3) 0.083(2) Uani 0.498(8) 1 d PDU A 2
H10D H 0.2383 0.5976 0.3448 0.124 Uiso 0.498(8) 1 calc PR A 2
H10E H 0.2969 0.5141 0.3404 0.124 Uiso 0.498(8) 1 calc PR A 2
H10F H 0.2200 0.5141 0.3676 0.124 Uiso 0.498(8) 1 calc PR A 2
C11 C 0.2756(3) 0.5001(3) 0.12256(10) 0.0261(9) Uani 1 1 d . B .
C12 C 0.2116(2) 0.5001(3) 0.09343(11) 0.0263(9) Uani 1 1 d . . .
C13 C 0.1506(6) 0.4345(6) 0.0911(2) 0.033(2) Uani 0.50 1 d P B 1
H13A H 0.1492 0.3887 0.1072 0.039 Uiso 0.50 1 calc PR B 1
C14 C 0.0921(5) 0.4392(6) 0.0643(2) 0.034(2) Uani 0.50 1 d P B 1
H14A H 0.0475 0.3978 0.0633 0.040 Uiso 0.50 1 calc PR B 1
C15 C 0.1572(5) 0.5567(6) 0.0416(2) 0.032(2) Uani 0.50 1 d P B 1
H15A H 0.1621 0.5976 0.0237 0.038 Uiso 0.50 1 calc PR B 1
C16 C 0.2146(6) 0.5611(6) 0.0677(3) 0.041(2) Uani 0.50 1 d P B 1
H16A H 0.2563 0.6054 0.0683 0.049 Uiso 0.50 1 calc PR B 1
C13' C 0.2146(6) 0.4392(6) 0.0679(3) 0.038(2) Uani 0.50 1 d P B 2
H13B H 0.2564 0.3949 0.0685 0.045 Uiso 0.50 1 calc PR B 2
C14' C 0.1570(5) 0.4433(6) 0.0416(2) 0.032(2) Uani 0.50 1 d P B 2
H14B H 0.1618 0.4022 0.0237 0.038 Uiso 0.50 1 calc PR B 2
C15' C 0.0921(5) 0.5616(6) 0.0643(2) 0.033(2) Uani 0.50 1 d P B 2
H15B H 0.0481 0.6036 0.0631 0.040 Uiso 0.50 1 calc PR B 2
C16' C 0.1503(6) 0.5650(6) 0.0913(2) 0.031(2) Uani 0.50 1 d P B 2
N1 N 0.0956(2) 0.5002(2) 0.03948(8) 0.0260(8) Uani 1 1 d . . .

loop_
_atom_site_aniso_label
_atom_site_aniso_U_11
_atom_site_aniso_U_22
_atom_site_aniso_U_33
_atom_site_aniso_U_23
_atom_site_aniso_U_13
_atom_site_aniso_U_12
Co1 0.0185(3) 0.0184(3) 0.0180(3) -0.0029(2) -0.0030(2) 0.0009(2)
Co2 0.0133(5) 0.0474(7) 0.0141(5) 0.000 0.000 -0.0003(5)
Cl1 0.0231(6) 0.0231(6) 0.0150(9) 0.000 0.000 0.000
Cl2 0.0489(12) 0.0966(18) 0.0536(13) 0.000 0.000 -0.0006(11)
S4 0.0173(5) 0.0170(5) 0.0287(6) 0.0005(4) 0.0003(4) -0.0022(4)
O1 0.0139(13) 0.0200(13) 0.0200(14) 0.0050(11) 0.0000(11) -0.0001(11)
O2 0.0256(16) 0.0286(16) 0.0285(16) -0.0005(13) -0.0123(12) 0.0006(13)
O3 0.0275(16) 0.0270(16) 0.0288(16) -0.0119(13) -0.0009(13) 0.0013(12)
C1 0.020(2) 0.0164(19) 0.019(2) -0.0019(16) -0.0019(16) -0.0016(15)
C2 0.019(2) 0.019(2) 0.027(2) 0.0046(16) 0.0015(17) 0.0020(16)
C3 0.028(2) 0.047(3) 0.033(3) 0.017(2) 0.003(2) -0.003(2)
C4 0.059(3) 0.031(3) 0.039(3) 0.003(2) 0.023(2) 0.001(2)
C5 0.046(3) 0.026(2) 0.034(3) 0.0030(19) 0.019(2) 0.000(2)
C6 0.019(2) 0.017(2) 0.030(2) 0.0004(17) 0.0007(17) 0.0007(15)
C7 0.099(5) 0.053(4) 0.050(3) -0.001(3) 0.048(3) -0.002(3)
C8 0.117(6) 0.067(4) 0.064(4) 0.000(3) 0.057(3) 0.003(3)
C9 0.117(6) 0.067(4) 0.064(4) 0.000(3) 0.057(3) 0.003(3)
C10 0.117(6) 0.067(4) 0.064(4) 0.000(3) 0.057(3) 0.003(3)
C8' 0.117(6) 0.067(4) 0.064(4) 0.000(3) 0.057(3) 0.003(3)
C9' 0.117(6) 0.067(4) 0.064(4) 0.000(3) 0.057(3) 0.003(3)
C10' 0.117(6) 0.067(4) 0.064(4) 0.000(3) 0.057(3) 0.003(3)
C11 0.023(2) 0.035(3) 0.020(2) 0.0011(18) -0.0044(17) 0.0006(18)
C12 0.017(2) 0.038(2) 0.024(2) -0.0020(19) -0.0048(17) -0.0003(18)
C13 0.031(5) 0.044(6) 0.023(5) 0.005(4) -0.010(4) -0.002(4)
C14 0.023(4) 0.049(6) 0.029(5) 0.008(4) -0.004(4) -0.015(4)
C15 0.029(5) 0.040(5) 0.026(5) 0.009(4) -0.003(4) -0.012(4)
C16 0.027(5) 0.045(6) 0.050(6) 0.017(5) -0.009(4) -0.011(4)
C13' 0.033(5) 0.032(5) 0.048(6) -0.015(4) -0.016(4) 0.010(4)
C14' 0.031(5) 0.037(5) 0.028(5) -0.007(4) -0.002(4) 0.013(4)
C15' 0.020(4) 0.051(6) 0.028(5) -0.009(4) -0.009(4) 0.018(4)
C16' 0.030(5) 0.045(5) 0.016(4) -0.005(4) -0.010(4) 0.008(4)
N1 0.0149(17) 0.047(2) 0.0163(17) -0.0005(16) 0.0006(14) 0.0004(16)

loop_
_atom_type_symbol
_atom_type_description
_atom_type_scat_dispersion_real
_atom_type_scat_dispersion_imag
_atom_type_scat_source
C C 0.0033 0.0016 'International Tables Vol C Tables 4.2.6.8 and 6.1.1.4'
H H 0.0000 0.0000 'International Tables Vol C Tables 4.2.6.8 and 6.1.1.4'
N N 0.0061 0.0033 'International Tables Vol C Tables 4.2.6.8 and 6.1.1.4'
O O 0.0106 0.0060 'International Tables Vol C Tables 4.2.6.8 and 6.1.1.4'
S S 0.1246 0.1234 'International Tables Vol C Tables 4.2.6.8 and 6.1.1.4'
Co Co 0.3494 0.9721 'International Tables Vol C Tables 4.2.6.8 and 6.1.1.4'
Cl Cl 0.1484 0.1585 'International Tables Vol C Tables 4.2.6.8 and 6.1.1.4'

loop_
_geom_angle_atom_site_label_1
_geom_angle_atom_site_label_2
_geom_angle_atom_site_label_3
_geom_angle
_geom_angle_site_symmetry_1
_geom_angle_site_symmetry_3
O1 Co1 O1 92.37(15) . 4_565
O1 Co1 O3 88.81(11) . .
O1 Co1 O3 174.39(11) 4_565 .
O1 Co1 O2 174.49(11) . .
O1 Co1 O2 88.73(11) 4_565 .
O3 Co1 O2 89.58(11) . .
O1 Co1 S4 80.77(7) . .
O1 Co1 S4 80.86(7) 4_565 .
O3 Co1 S4 104.74(9) . .
O2 Co1 S4 104.74(9) . .
O1 Co1 Cl1 84.23(8) . .
O1 Co1 Cl1 84.13(8) 4_565 .
O3 Co1 Cl1 90.54(9) . .
O2 Co1 Cl1 90.51(9) . .
S4 Co1 Cl1 158.25(5) . .
N1 Co2 N1 180.00(12) 9_565 .
N1 Co2 N1 88.23(17) 9_565 10
N1 Co2 N1 91.77(17) . 10
N1 Co2 N1 91.77(17) 9_565 2_565
N1 Co2 N1 88.23(17) . 2_565
N1 Co2 N1 180.00(12) 10 2_565
N1 Co2 Cl2 89.95(10) 9_565 .
N1 Co2 Cl2 90.05(10) . .
N1 Co2 Cl2 90.05(10) 10 .
N1 Co2 Cl2 89.95(10) 2_565 .
N1 Co2 Cl2 90.05(10) 9_565 9_565
N1 Co2 Cl2 89.95(10) . 9_565
N1 Co2 Cl2 89.95(10) 10 9_565
N1 Co2 Cl2 90.05(10) 2_565 9_565
Cl2 Co2 Cl2 180.0 . 9_565
Co1 Cl1 Co1 120.64(7) 2_665 .
Co1 Cl1 Co1 75.81(3) 2_665 3_655
Co1 Cl1 Co1 75.81(3) . 3_655
Co1 Cl1 Co1 75.81(3) 2_665 4_565
Co1 Cl1 Co1 75.81(3) . 4_565
Co1 Cl1 Co1 120.64(7) 3_655 4_565
C2 S4 C6 102.63(19) . .
C2 S4 Co1 94.59(13) . .
C6 S4 Co1 94.53(13) . .
C1 O1 Co1 124.7(2) . .
C1 O1 Co1 124.6(2) . 3_655
Co1 O1 Co1 108.64(12) . 3_655
C11 O2 Co1 129.4(3) . .
C11 O3 Co1 129.5(3) 3_655 .
O1 C1 C2 121.9(3) . .
O1 C1 C6 121.8(3) . 3_655
C2 C1 C6 116.4(3) . 3_655
C3 C2 C1 121.6(4) . .
C3 C2 S4 120.9(3) . .
C1 C2 S4 117.5(3) . .
C2 C3 C4 121.6(4) . 3_655
C2 C3 H3A 119.2 . .
C4 C3 H3A 119.2 3_655 .
C5 C4 C3 117.0(4) . 4_565
C5 C4 C7 122.0(4) . .
C3 C4 C7 121.0(4) 4_565 .
C6 C5 C4 121.5(4) . .
C6 C5 H5A 119.3 . .
C4 C5 H5A 119.3 . .
C5 C6 C1 121.9(4) . 4_565
C5 C6 S4 120.5(3) . .
C1 C6 S4 117.6(3) 4_565 .
C4 C7 C8 114.9(6) . .
C4 C7 C9' 113.8(6) . .
C8 C7 C9' 127.1(9) . .
C4 C7 C9 107.3(7) . .
C8 C7 C9 110.4(9) . .
C9' C7 C9 33.6(8) . .
C4 C7 C8' 107.6(7) . .
C8 C7 C8' 33.7(8) . .
C9' C7 C8' 110.8(9) . .
C9 C7 C8' 82.8(9) . .
C4 C7 C10' 108.0(6) . .
C8 C7 C10' 73.9(9) . .
C9' C7 C10' 109.2(9) . .
C9 C7 C10' 137.9(8) . .
C8' C7 C10' 107.3(9) . .
C4 C7 C10 107.8(6) . .
C8 C7 C10 109.3(9) . .
C9' C7 C10 73.5(9) . .
C9 C7 C10 106.8(9) . .
C8' C7 C10 138.2(8) . .
C10' C7 C10 39.8(7) . .
C7 C8 H8A 109.5 . .
C7 C8 H8B 109.5 . .
H8A C8 H8B 109.5 . .
C7 C8 H8C 109.5 . .
H8A C8 H8C 109.5 . .
H8B C8 H8C 109.5 . .
C7 C9 H9A 109.5 . .
C7 C9 H9B 109.5 . .
H9A C9 H9B 109.5 . .
C7 C9 H9C 109.5 . .
H9A C9 H9C 109.5 . .
H9B C9 H9C 109.5 . .
C7 C10 H10A 109.5 . .
C7 C10 H10B 109.5 . .
H10A C10 H10B 109.5 . .
C7 C10 H10C 109.5 . .
H10A C10 H10C 109.5 . .
H10B C10 H10C 109.5 . .
C7 C8' H8'A 109.5 . .
C7 C8' H8'B 109.5 . .
H8'A C8' H8'B 109.5 . .
C7 C8' H8'C 109.5 . .
H8'A C8' H8'C 109.5 . .
H8'B C8' H8'C 109.5 . .
C7 C9' H9'A 109.5 . .
C7 C9' H9'B 109.5 . .
H9'A C9' H9'B 109.5 . .
C7 C9' H9'C 109.5 . .
H9'A C9' H9'C 109.5 . .
H9'B C9' H9'C 109.5 . .
C7 C10' H10D 109.5 . .
C7 C10' H10E 109.5 . .
H10D C10' H10E 109.5 . .
C7 C10' H10F 109.5 . .
H10D C10' H10F 109.5 . .
H10E C10' H10F 109.5 . .
O3 C11 O2 128.4(4) 4_565 .
O3 C11 C12 115.9(4) 4_565 .
O2 C11 C12 115.7(4) . .
C13' C12 C16 87.0(7) . .
C13' C12 C16' 118.8(6) . .
C16 C12 C16' 58.8(6) . .
C13' C12 C13 58.2(6) . .
C16 C12 C13 118.7(6) . .
C16' C12 C13 93.5(6) . .
C13' C12 C11 121.4(5) . .
C16 C12 C11 121.5(5) . .
C16' C12 C11 119.7(5) . .
C13 C12 C11 119.8(5) . .
C14 C13 C12 117.1(8) . .
C14 C13 H13A 121.5 . .
C12 C13 H13A 121.5 . .
N1 C14 C13 123.2(8) . .
N1 C14 H14A 118.4 . .
C13 C14 H14A 118.4 . .
N1 C15 C16 124.6(8) . .
N1 C15 H15A 117.7 . .
C16 C15 H15A 117.7 . .
C15 C16 C12 119.0(8) . .
C15 C16 H16A 120.5 . .
C12 C16 H16A 120.5 . .
C14' C13' C12 119.3(8) . .
C14' C13' H13B 120.4 . .
C12 C13' H13B 120.4 . .
N1 C14' C13' 124.1(8) . .
N1 C14' H14B 118.0 . .
C13' C14' H14B 118.0 . .
N1 C15' C16' 122.5(7) . .
N1 C15' H15B 118.7 . .
C16' C15' H15B 118.7 . .
C15' C16' C12 117.6(7) . .
C15 N1 C14' 85.1(6) . .
C15 N1 C14 117.2(6) . .
C14' N1 C14 60.7(6) . .
C15 N1 C15' 60.6(6) . .
C14' N1 C15' 117.5(6) . .
C14 N1 C15' 89.1(6) . .
C15 N1 Co2 124.0(4) . .
C14' N1 Co2 123.6(4) . .
C14 N1 Co2 118.9(4) . .
C15' N1 Co2 118.8(4) . .

loop_
_geom_bond_atom_site_label_1
_geom_bond_atom_site_label_2
_geom_bond_distance
_geom_bond_site_symmetry_2
Co1 O1 1.992(2) .
Co1 O1 1.998(2) 4_565
Co1 O3 2.029(3) .
Co1 O2 2.031(3) .
Co1 S4 2.5429(11) .
Co1 Cl1 2.6379(10) .
Co2 N1 2.143(3) 9_565
Co2 N1 2.143(3) .
Co2 N1 2.143(3) 10
Co2 N1 2.143(3) 2_565
Co2 Cl2 2.440(3) .
Co2 Cl2 2.440(3) 9_565
Cl1 Co1 2.6379(10) 2_665
Cl1 Co1 2.6379(10) 3_655
Cl1 Co1 2.6379(10) 4_565
S4 C2 1.794(4) .
S4 C6 1.797(4) .
O1 C1 1.312(4) .
O1 Co1 1.998(2) 3_655
O2 C11 1.250(5) .
O3 C11 1.250(5) 3_655
C1 C2 1.409(5) .
C1 C6 1.411(5) 3_655
C2 C3 1.373(6) .
C3 C4 1.407(6) 3_655
C3 H3A 0.9500 .
C4 C5 1.398(6) .
C4 C3 1.407(6) 4_565
C4 C7 1.527(7) .
C5 C6 1.373(6) .
C5 H5A 0.9500 .
C6 C1 1.411(5) 4_565
C7 C8 1.536(8) .
C7 C9' 1.540(9) .
C7 C9 1.552(9) .
C7 C8' 1.554(9) .
C7 C10' 1.571(9) .
C7 C10 1.573(9) .
C8 H8A 0.9800 .
C8 H8B 0.9800 .
C8 H8C 0.9800 .
C9 H9A 0.9800 .
C9 H9B 0.9800 .
C9 H9C 0.9800 .
C10 H10A 0.9800 .
C10 H10B 0.9800 .
C10 H10C 0.9800 .
C8' H8'A 0.9800 .
C8' H8'B 0.9800 .
C8' H8'C 0.9800 .
C9' H9'A 0.9800 .
C9' H9'B 0.9800 .
C9' H9'C 0.9800 .
C10' H10D 0.9800 .
C10' H10E 0.9800 .
C10' H10F 0.9800 .
C11 O3 1.250(5) 4_565
C11 C12 1.511(5) .
C12 C13' 1.377(10) .
C12 C16 1.384(10) .
C12 C16' 1.396(9) .
C12 C13 1.401(10) .
C13 C14 1.390(12) .
C13 H13A 0.9500 .
C14 N1 1.357(9) .
C14 H14A 0.9500 .
C15 N1 1.307(9) .
C15 C16 1.355(12) .
C15 H15A 0.9500 .
C16 H16A 0.9500 .
C13' C14' 1.364(12) .
C13' H13B 0.9500 .
C14' N1 1.309(9) .
C14' H14B 0.9500 .
C15' N1 1.362(9) .
C15' C16' 1.392(11) .
C15' H15B 0.9500 .
